data_7014914
loop_
_publ_author_name
'Franz, Daniel'
'Bolte, Michael'
'Lerner, Hans-Wolfram'
'Wagner, Matthias'

_publ_section_title
;
 Ditopic hydridoborates and hydridoboranes: bridging ligands in
 coordination polymers and versatile hydroboration reagents
;
_journal_issue 11
_journal_name_full 'Dalton Transactions'
_journal_page_first 2433
_journal_paper_doi 10.1039/c0dt01271h
_journal_volume 40
_journal_year 2011
_chemical_formula_moiety 'C34 H56 B2'
_chemical_formula_sum 'C34 H56 B2'
_chemical_formula_weight 486.41
_chemical_name_systematic
;
?
;
_space_group_IT_number 14
_symmetry_cell_setting monoclinic
_symmetry_space_group_name_Hall '-P 2ybc'
_symmetry_space_group_name_H-M 'P 1 21/c 1'
_atom_sites_solution_hydrogens geom
_atom_sites_solution_primary direct
_atom_sites_solution_secondary difmap
_audit_creation_method SHELXL-97
_cell_angle_alpha 90.00
_cell_angle_beta 108.187(6)
_cell_angle_gamma 90.00
_cell_formula_units_Z 2
_cell_length_a 12.5723(11)
_cell_length_b 9.5902(6)
_cell_length_c 13.5233(11)
_cell_measurement_reflns_used 7583
_cell_measurement_temperature 173(2)
_cell_measurement_theta_max 26.9
_cell_measurement_theta_min 2.7
_cell_volume 1549.1(2)
_computing_cell_refinement 'X-Area (Stoe & Cie, 2001)'
_computing_data_collection 'X-Area (Stoe & Cie, 2001)'
_computing_data_reduction 'X-Area (Stoe & Cie, 2001)'
_computing_molecular_graphics 'XP (Sheldrick, 2008)'
_computing_publication_material SHELXL97
_computing_structure_refinement 'SHELXL97 (Sheldrick, 2008) '
_computing_structure_solution 'SHELXS97 (Sheldrick, 2008) '
_diffrn_ambient_temperature 173(2)
_diffrn_measured_fraction_theta_full 0.997
_diffrn_measured_fraction_theta_max 0.997
_diffrn_measurement_device_type 'STOE IPDS II two-circle-diffractometer'
_diffrn_measurement_method \w
_diffrn_radiation_monochromator graphite
_diffrn_radiation_source 'fine-focus sealed tube'
_diffrn_radiation_type MoK\a
_diffrn_radiation_wavelength 0.71073
_diffrn_reflns_av_R_equivalents 0.0647
_diffrn_reflns_av_sigmaI/netI 0.0493
_diffrn_reflns_limit_h_max 14
_diffrn_reflns_limit_h_min -14
_diffrn_reflns_limit_k_max 11
_diffrn_reflns_limit_k_min -10
_diffrn_reflns_limit_l_max 16
_diffrn_reflns_limit_l_min -15
_diffrn_reflns_number 10470
_diffrn_reflns_theta_full 25.00
_diffrn_reflns_theta_max 25.03
_diffrn_reflns_theta_min 2.65
_diffrn_standards_number 0
_exptl_absorpt_coefficient_mu 0.057
_exptl_absorpt_correction_type none
_exptl_crystal_colour colourless
_exptl_crystal_density_diffrn 1.043
_exptl_crystal_density_method 'not measured'
_exptl_crystal_description plate
_exptl_crystal_F_000 540
_exptl_crystal_size_max 0.36
_exptl_crystal_size_mid 0.33
_exptl_crystal_size_min 0.23
_refine_diff_density_max 0.259
_refine_diff_density_min -0.271
_refine_diff_density_rms 0.042
_refine_ls_extinction_method none
_refine_ls_goodness_of_fit_ref 1.070
_refine_ls_hydrogen_treatment constr
_refine_ls_matrix_type full
_refine_ls_number_parameters 162
_refine_ls_number_reflns 2727
_refine_ls_number_restraints 8
_refine_ls_restrained_S_all 1.108
_refine_ls_R_factor_all 0.0795
_refine_ls_R_factor_gt 0.0579
_refine_ls_shift/su_max 0.000
_refine_ls_shift/su_mean 0.000
_refine_ls_structure_factor_coef Fsqd
_refine_ls_weighting_details 'calc w=1/[\s^2^(Fo^2^)+(0.0936P)^2^+0.1350P] where P=(Fo^2^+2Fc^2^)/3'
_refine_ls_weighting_scheme calc
_refine_ls_wR_factor_gt 0.1540
_refine_ls_wR_factor_ref 0.1646
_reflns_number_gt 1961
_reflns_number_total 2727
_reflns_threshold_expression I>2\s(I)
_cod_data_source_file C0DT01271H.TXT
_cod_data_source_block wa1024
_cod_depositor_comments
;
The following automatic conversions were performed:
'_symmetry_cell_setting' value 'Monoclinic' changed to 'monoclinic'
according to '/home/saulius/struct/CIF-dictionaries/cif_core.dic'
dictionary named 'cif_core.dic' version 2.4.1 from 2010-06-29.

Automatic conversion script
Id: cif_fix_enum 1555 2011-01-17 13:19:09Z saulius 
;
_cod_original_sg_symbol_H-M P21/c
_cod_database_code 7014914

loop_
_symmetry_equiv_pos_as_xyz
'x, y, z'
'-x, y+1/2, -z+1/2'
'-x, -y, -z'
'x, -y-1/2, z-1/2'

loop_
_atom_site_label
_atom_site_type_symbol
_atom_site_fract_x
_atom_site_fract_y
_atom_site_fract_z
_atom_site_U_iso_or_equiv
_atom_site_adp_type
_atom_site_occupancy
_atom_site_symmetry_multiplicity
_atom_site_calc_flag
_atom_site_refinement_flags
_atom_site_disorder_assembly
_atom_site_disorder_group
B1 B 0.38352(19) 0.7834(2) 0.58764(16) 0.0313(5) Uani 1 1 d . . .
C1 C 0.43981(16) 0.90327(19) 0.54262(13) 0.0277(4) Uani 1 1 d . . .
C2 C 0.55287(16) 0.88379(19) 0.54958(13) 0.0292(4) Uani 1 1 d . . .
H2 H 0.5901 0.8034 0.5849 0.035 Uiso 1 1 calc R . .
C3 C 0.61327(16) 0.9753(2) 0.50771(14) 0.0292(4) Uani 1 1 d . . .
C4 C 0.73103(17) 0.9366(2) 0.51085(16) 0.0361(5) Uani 1 1 d . . .
H4A H 0.7568 0.8563 0.5583 0.043 Uiso 1 1 calc R . .
H4B H 0.7817 1.0160 0.5392 0.043 Uiso 1 1 calc R . .
C5 C 0.73843(17) 0.8990(2) 0.40386(17) 0.0378(5) Uani 1 1 d . . .
H5A H 0.6815 0.8269 0.3727 0.045 Uiso 1 1 calc R . .
H5B H 0.7196 0.9826 0.3588 0.045 Uiso 1 1 calc R . .
C6 C 0.8520(2) 0.8455(3) 0.4041(2) 0.0539(6) Uani 1 1 d D A .
H6A H 0.9087 0.9186 0.4332 0.065 Uiso 1 1 calc R . .
H6B H 0.8719 0.7633 0.4505 0.065 Uiso 1 1 calc R . .
C7 C 0.8573(2) 0.8049(4) 0.2979(3) 0.0867(12) Uani 1 1 d D . .
H7A H 0.8114 0.7193 0.2787 0.104 Uiso 0.508(7) 1 calc PR A 1
H7B H 0.8162 0.8787 0.2500 0.104 Uiso 0.508(7) 1 calc PR A 1
H7C H 0.8522 0.8880 0.2533 0.104 Uiso 0.492(7) 1 calc PR A 2
H7D H 0.7962 0.7395 0.2630 0.104 Uiso 0.492(7) 1 calc PR A 2
C8 C 0.9588(4) 0.7784(6) 0.2689(5) 0.0581(16) Uiso 0.508(7) 1 d PD A 1
H8A H 1.0196 0.8438 0.3045 0.070 Uiso 0.508(7) 1 calc PR A 1
H8B H 0.9436 0.7855 0.1928 0.070 Uiso 0.508(7) 1 calc PR A 1
C9 C 0.9874(5) 0.6305(6) 0.3067(5) 0.0687(19) Uiso 0.508(7) 1 d PD A 1
H9A H 0.9278 0.5930 0.3315 0.103 Uiso 0.508(7) 1 calc PR A 1
H9B H 1.0583 0.6298 0.3637 0.103 Uiso 0.508(7) 1 calc PR A 1
H9C H 0.9945 0.5728 0.2493 0.103 Uiso 0.508(7) 1 calc PR A 1
C8' C 0.9799(4) 0.7296(6) 0.3231(4) 0.0538(16) Uiso 0.492(7) 1 d PD A 2
H8C H 1.0398 0.7990 0.3520 0.065 Uiso 0.492(7) 1 calc PR A 2
H8D H 0.9872 0.6554 0.3757 0.065 Uiso 0.492(7) 1 calc PR A 2
C9' C 0.9929(6) 0.6680(7) 0.2263(5) 0.073(2) Uiso 0.492(7) 1 d PD A 2
H9D H 0.9936 0.5660 0.2315 0.110 Uiso 0.492(7) 1 calc PR A 2
H9E H 1.0634 0.7001 0.2175 0.110 Uiso 0.492(7) 1 calc PR A 2
H9F H 0.9302 0.6973 0.1663 0.110 Uiso 0.492(7) 1 calc PR A 2
C11 C 0.27038(18) 0.7072(2) 0.53001(16) 0.0408(5) Uani 1 1 d . . .
H11 H 0.2301 0.7597 0.4653 0.049 Uiso 1 1 calc R . .
C12 C 0.1945(2) 0.6957(3) 0.60006(19) 0.0533(6) Uani 1 1 d . . .
H12A H 0.1592 0.7877 0.6013 0.064 Uiso 1 1 calc R . .
H12B H 0.1338 0.6286 0.5677 0.064 Uiso 1 1 calc R . .
C13 C 0.2523(2) 0.6499(3) 0.71279(19) 0.0530(6) Uani 1 1 d . . .
H13A H 0.2040 0.6754 0.7554 0.064 Uiso 1 1 calc R . .
H13B H 0.2599 0.5471 0.7146 0.064 Uiso 1 1 calc R . .
C14 C 0.3678(2) 0.7143(2) 0.76165(16) 0.0449(6) Uani 1 1 d . . .
H14A H 0.4051 0.6654 0.8279 0.054 Uiso 1 1 calc R . .
H14B H 0.3581 0.8129 0.7786 0.054 Uiso 1 1 calc R . .
C15 C 0.44524(18) 0.7089(2) 0.69318(15) 0.0347(5) Uani 1 1 d . . .
H15 H 0.5159 0.7605 0.7289 0.042 Uiso 1 1 calc R . .
C16 C 0.4748(2) 0.5591(2) 0.66840(18) 0.0459(6) Uani 1 1 d . . .
H16A H 0.5390 0.5642 0.6408 0.055 Uiso 1 1 calc R . .
H16B H 0.4997 0.5058 0.7343 0.055 Uiso 1 1 calc R . .
C17 C 0.3811(2) 0.4779(3) 0.5911(2) 0.0557(7) Uani 1 1 d . . .
H17A H 0.3317 0.4382 0.6284 0.067 Uiso 1 1 calc R . .
H17B H 0.4144 0.3992 0.5636 0.067 Uiso 1 1 calc R . .
C18 C 0.3103(2) 0.5645(3) 0.50000(18) 0.0555(7) Uani 1 1 d . . .
H18A H 0.2436 0.5093 0.4617 0.067 Uiso 1 1 calc R . .
H18B H 0.3543 0.5817 0.4519 0.067 Uiso 1 1 calc R . .

loop_
_atom_site_aniso_label
_atom_site_aniso_U_11
_atom_site_aniso_U_22
_atom_site_aniso_U_33
_atom_site_aniso_U_23
_atom_site_aniso_U_13
_atom_site_aniso_U_12
B1 0.0415(12) 0.0286(12) 0.0272(10) -0.0009(8) 0.0153(9) 0.0016(9)
C1 0.0367(10) 0.0270(10) 0.0197(8) -0.0007(7) 0.0090(7) 0.0000(7)
C2 0.0390(11) 0.0245(10) 0.0233(9) 0.0017(7) 0.0084(8) 0.0037(8)
C3 0.0351(10) 0.0305(11) 0.0214(9) 0.0007(7) 0.0081(7) 0.0016(8)
C4 0.0359(11) 0.0364(11) 0.0361(11) 0.0060(9) 0.0110(8) 0.0041(8)
C5 0.0358(11) 0.0376(12) 0.0440(12) -0.0015(9) 0.0182(9) 0.0000(9)
C6 0.0387(12) 0.0585(16) 0.0694(16) -0.0122(13) 0.0239(12) 0.0011(11)
C7 0.0594(17) 0.113(3) 0.107(3) -0.064(2) 0.0538(18) -0.0318(17)
C11 0.0469(12) 0.0403(13) 0.0327(10) 0.0061(9) 0.0087(9) -0.0081(9)
C12 0.0470(13) 0.0632(17) 0.0503(14) 0.0060(12) 0.0158(11) -0.0126(11)
C13 0.0637(16) 0.0573(16) 0.0472(13) 0.0050(11) 0.0308(12) -0.0084(12)
C14 0.0653(15) 0.0433(13) 0.0294(10) 0.0029(9) 0.0197(10) -0.0056(10)
C15 0.0454(12) 0.0286(11) 0.0290(10) 0.0034(8) 0.0099(9) -0.0042(8)
C16 0.0619(15) 0.0312(12) 0.0447(12) 0.0050(9) 0.0169(11) 0.0029(10)
C17 0.0812(18) 0.0350(13) 0.0529(14) -0.0074(10) 0.0236(13) -0.0045(11)
C18 0.0789(18) 0.0482(15) 0.0375(12) -0.0102(10) 0.0155(12) -0.0145(12)

loop_
_atom_type_symbol
_atom_type_description
_atom_type_scat_dispersion_real
_atom_type_scat_dispersion_imag
_atom_type_scat_source
C C 0.0033 0.0016 'International Tables Vol C Tables 4.2.6.8 and 6.1.1.4'
H H 0.0000 0.0000 'International Tables Vol C Tables 4.2.6.8 and 6.1.1.4'
B B 0.0013 0.0007 'International Tables Vol C Tables 4.2.6.8 and 6.1.1.4'

loop_
_geom_angle_atom_site_label_1
_geom_angle_atom_site_label_2
_geom_angle_atom_site_label_3
_geom_angle
_geom_angle_site_symmetry_1
_geom_angle_site_symmetry_3
_geom_angle_publ_flag
C15 B1 C1 122.15(18) . . ?
C15 B1 C11 110.70(17) . . ?
C1 B1 C11 126.58(17) . . ?
C2 C1 C3 117.30(17) . 3_676 ?
C2 C1 B1 116.43(16) . . ?
C3 C1 B1 126.20(18) 3_676 . ?
C3 C2 C1 123.86(17) . . ?
C3 C2 H2 118.1 . . ?
C1 C2 H2 118.1 . . ?
C2 C3 C1 118.82(18) . 3_676 ?
C2 C3 C4 119.15(17) . . ?
C1 C3 C4 121.89(17) 3_676 . ?
C3 C4 C5 112.39(17) . . ?
C3 C4 H4A 109.1 . . ?
C5 C4 H4A 109.1 . . ?
C3 C4 H4B 109.1 . . ?
C5 C4 H4B 109.1 . . ?
H4A C4 H4B 107.9 . . ?
C6 C5 C4 114.55(19) . . ?
C6 C5 H5A 108.6 . . ?
C4 C5 H5A 108.6 . . ?
C6 C5 H5B 108.6 . . ?
C4 C5 H5B 108.6 . . ?
H5A C5 H5B 107.6 . . ?
C7 C6 C5 114.0(2) . . ?
C7 C6 H6A 108.7 . . ?
C5 C6 H6A 108.7 . . ?
C7 C6 H6B 108.7 . . ?
C5 C6 H6B 108.7 . . ?
H6A C6 H6B 107.6 . . ?
C8 C7 C6 126.8(3) . . ?
C6 C7 C8' 103.6(3) . . ?
C8 C7 H7A 105.6 . . ?
C6 C7 H7A 105.6 . . ?
C8 C7 H7B 105.6 . . ?
C6 C7 H7B 105.6 . . ?
H7A C7 H7B 106.1 . . ?
C6 C7 H7C 111.0 . . ?
C8' C7 H7C 111.0 . . ?
C8 C7 H7D 111.8 . . ?
C6 C7 H7D 111.0 . . ?
C8' C7 H7D 111.0 . . ?
H7C C7 H7D 109.0 . . ?
C7 C8 C9 102.0(4) . . ?
C7 C8 H8A 111.4 . . ?
C9 C8 H8A 111.4 . . ?
C7 C8 H8B 111.4 . . ?
C9 C8 H8B 111.4 . . ?
H8A C8 H8B 109.2 . . ?
C8 C9 H9A 109.5 . . ?
C8 C9 H9B 109.5 . . ?
H9A C9 H9B 109.5 . . ?
C8 C9 H9C 109.5 . . ?
H9A C9 H9C 109.5 . . ?
H9B C9 H9C 109.5 . . ?
C9' C8' C7 110.2(4) . . ?
C9' C8' H8C 109.6 . . ?
C7 C8' H8C 109.6 . . ?
C9' C8' H8D 109.6 . . ?
C7 C8' H8D 109.6 . . ?
H8C C8' H8D 108.1 . . ?
C8' C9' H9D 109.5 . . ?
C8' C9' H9E 109.5 . . ?
H9D C9' H9E 109.5 . . ?
C8' C9' H9F 109.5 . . ?
H9D C9' H9F 109.5 . . ?
H9E C9' H9F 109.5 . . ?
C12 C11 C18 114.16(19) . . ?
C12 C11 B1 111.43(18) . . ?
C18 C11 B1 102.86(18) . . ?
C12 C11 H11 109.4 . . ?
C18 C11 H11 109.4 . . ?
B1 C11 H11 109.4 . . ?
C13 C12 C11 116.0(2) . . ?
C13 C12 H12A 108.3 . . ?
C11 C12 H12A 108.3 . . ?
C13 C12 H12B 108.3 . . ?
C11 C12 H12B 108.3 . . ?
H12A C12 H12B 107.4 . . ?
C14 C13 C12 113.95(18) . . ?
C14 C13 H13A 108.8 . . ?
C12 C13 H13A 108.8 . . ?
C14 C13 H13B 108.8 . . ?
C12 C13 H13B 108.8 . . ?
H13A C13 H13B 107.7 . . ?
C13 C14 C15 114.88(18) . . ?
C13 C14 H14A 108.5 . . ?
C15 C14 H14A 108.5 . . ?
C13 C14 H14B 108.5 . . ?
C15 C14 H14B 108.5 . . ?
H14A C14 H14B 107.5 . . ?
C14 C15 C16 113.66(17) . . ?
C14 C15 B1 107.80(17) . . ?
C16 C15 B1 108.06(17) . . ?
C14 C15 H15 109.1 . . ?
C16 C15 H15 109.1 . . ?
B1 C15 H15 109.1 . . ?
C17 C16 C15 115.9(2) . . ?
C17 C16 H16A 108.3 . . ?
C15 C16 H16A 108.3 . . ?
C17 C16 H16B 108.3 . . ?
C15 C16 H16B 108.3 . . ?
H16A C16 H16B 107.4 . . ?
C16 C17 C18 114.1(2) . . ?
C16 C17 H17A 108.7 . . ?
C18 C17 H17A 108.7 . . ?
C16 C17 H17B 108.7 . . ?
C18 C17 H17B 108.7 . . ?
H17A C17 H17B 107.6 . . ?
C17 C18 C11 115.07(19) . . ?
C17 C18 H18A 108.5 . . ?
C11 C18 H18A 108.5 . . ?
C17 C18 H18B 108.5 . . ?
C11 C18 H18B 108.5 . . ?
H18A C18 H18B 107.5 . . ?

loop_
_geom_bond_atom_site_label_1
_geom_bond_atom_site_label_2
_geom_bond_distance
_geom_bond_site_symmetry_2
_geom_bond_publ_flag
B1 C15 1.568(3) . ?
B1 C1 1.569(3) . ?
B1 C11 1.573(3) . ?
C1 C2 1.407(3) . ?
C1 C3 1.407(3) 3_676 ?
C2 C3 1.391(3) . ?
C2 H2 0.9500 . ?
C3 C1 1.407(3) 3_676 ?
C3 C4 1.514(3) . ?
C4 C5 1.522(3) . ?
C4 H4A 0.9900 . ?
C4 H4B 0.9900 . ?
C5 C6 1.517(3) . ?
C5 H5A 0.9900 . ?
C5 H5B 0.9900 . ?
C6 C7 1.508(4) . ?
C6 H6A 0.9900 . ?
C6 H6B 0.9900 . ?
C7 C8 1.469(5) . ?
C7 C8' 1.639(5) . ?
C7 H7A 0.9900 . ?
C7 H7B 0.9900 . ?
C7 H7C 0.9900 . ?
C7 H7D 0.9900 . ?
C8 C9 1.512(7) . ?
C8 H8A 0.9900 . ?
C8 H8B 0.9900 . ?
C9 H9A 0.9800 . ?
C9 H9B 0.9800 . ?
C9 H9C 0.9800 . ?
C8' C9' 1.491(7) . ?
C8' H8C 0.9900 . ?
C8' H8D 0.9900 . ?
C9' H9D 0.9800 . ?
C9' H9E 0.9800 . ?
C9' H9F 0.9800 . ?
C11 C12 1.544(3) . ?
C11 C18 1.554(3) . ?
C11 H11 1.0000 . ?
C12 C13 1.534(3) . ?
C12 H12A 0.9900 . ?
C12 H12B 0.9900 . ?
C13 C14 1.525(3) . ?
C13 H13A 0.9900 . ?
C13 H13B 0.9900 . ?
C14 C15 1.540(3) . ?
C14 H14A 0.9900 . ?
C14 H14B 0.9900 . ?
C15 C16 1.546(3) . ?
C15 H15 1.0000 . ?
C16 C17 1.522(3) . ?
C16 H16A 0.9900 . ?
C16 H16B 0.9900 . ?
C17 C18 1.522(4) . ?
C17 H17A 0.9900 . ?
C17 H17B 0.9900 . ?
C18 H18A 0.9900 . ?
C18 H18B 0.9900 . ?

loop_
_geom_torsion_atom_site_label_1
_geom_torsion_atom_site_label_2
_geom_torsion_atom_site_label_3
_geom_torsion_atom_site_label_4
_geom_torsion
_geom_torsion_site_symmetry_1
_geom_torsion_site_symmetry_2
_geom_torsion_site_symmetry_3
_geom_torsion_site_symmetry_4
_geom_torsion_publ_flag
C15 B1 C1 C2 42.3(2) . . . . ?
C11 B1 C1 C2 -128.2(2) . . . . ?
C15 B1 C1 C3 -140.6(2) . . . 3_676 ?
C11 B1 C1 C3 48.9(3) . . . 3_676 ?
C3 C1 C2 C3 -1.6(3) 3_676 . . . ?
B1 C1 C2 C3 175.76(17) . . . . ?
C1 C2 C3 C1 1.6(3) . . . 3_676 ?
C1 C2 C3 C4 -174.11(17) . . . . ?
C2 C3 C4 C5 108.4(2) . . . . ?
C1 C3 C4 C5 -67.2(2) 3_676 . . . ?
C3 C4 C5 C6 -174.17(18) . . . . ?
C4 C5 C6 C7 178.4(2) . . . . ?
C5 C6 C7 C8 166.1(4) . . . . ?
C5 C6 C7 C8' -171.5(3) . . . . ?
C6 C7 C8 C9 80.7(5) . . . . ?
C8' C7 C8 C9 34.0(5) . . . . ?
C8 C7 C8' C9' -43.5(6) . . . . ?
C6 C7 C8' C9' 173.4(4) . . . . ?
C15 B1 C11 C12 55.3(2) . . . . ?
C1 B1 C11 C12 -133.3(2) . . . . ?
C15 B1 C11 C18 -67.4(2) . . . . ?
C1 B1 C11 C18 104.0(2) . . . . ?
C18 C11 C12 C13 71.3(3) . . . . ?
B1 C11 C12 C13 -44.7(3) . . . . ?
C11 C12 C13 C14 40.2(3) . . . . ?
C12 C13 C14 C15 -46.9(3) . . . . ?
C13 C14 C15 C16 -62.9(3) . . . . ?
C13 C14 C15 B1 56.9(2) . . . . ?
C1 B1 C15 C14 127.64(19) . . . . ?
C11 B1 C15 C14 -60.5(2) . . . . ?
C1 B1 C15 C16 -109.1(2) . . . . ?
C11 B1 C15 C16 62.7(2) . . . . ?
C14 C15 C16 C17 72.7(2) . . . . ?
B1 C15 C16 C17 -46.9(2) . . . . ?
C15 C16 C17 C18 39.9(3) . . . . ?
C16 C17 C18 C11 -47.5(3) . . . . ?
C12 C11 C18 C17 -61.7(3) . . . . ?
B1 C11 C18 C17 59.2(2) . . . . ?
